data_1515189
loop_
_publ_author_name
'Zhao, Xiaoxi'
'Stephan, Douglas W.'

_publ_section_title
;
 Frustrated Lewis pair olefin addition reactions: P-, N-, C- and H-based
 nucleophilic additions to an olefin-tethered borane
;
_journal_issue 6
_journal_name_full 'Chemical Science'
_journal_page_first 2123
_journal_paper_doi 10.1039/c2sc20262j
_journal_volume 3
_journal_year 2012
_chemical_formula_sum 'C29 H22 B F16 N2 O'
_chemical_formula_weight 729.30
_chemical_name_systematic
;
?
;
_space_group_IT_number 2
_symmetry_cell_setting triclinic
_symmetry_space_group_name_Hall '-P 1'
_symmetry_space_group_name_H-M 'P -1'
_atom_sites_solution_hydrogens geom
_atom_sites_solution_primary direct
_atom_sites_solution_secondary difmap
_audit_creation_method SHELXL-97
_cell_angle_alpha 67.7060(10)
_cell_angle_beta 77.8810(10)
_cell_angle_gamma 89.5610(10)
_cell_formula_units_Z 4
_cell_length_a 10.7955(4)
_cell_length_b 17.5647(6)
_cell_length_c 20.0048(7)
_cell_measurement_temperature 150(2)
_cell_volume 3420.7(2)
_computing_structure_refinement 'SHELXL-97 (Sheldrick, 1997)'
_computing_structure_solution 'SHELXS-97 (Sheldrick, 1990)'
_diffrn_ambient_temperature 150(2)
_diffrn_measured_fraction_theta_full 0.998
_diffrn_measured_fraction_theta_max 0.998
_diffrn_radiation_monochromator graphite
_diffrn_radiation_source 'fine-focus sealed tube'
_diffrn_radiation_type MoK\a
_diffrn_radiation_wavelength 0.71073
_diffrn_reflns_av_R_equivalents 0.0425
_diffrn_reflns_av_sigmaI/netI 0.0503
_diffrn_reflns_limit_h_max 12
_diffrn_reflns_limit_h_min -12
_diffrn_reflns_limit_k_max 20
_diffrn_reflns_limit_k_min -20
_diffrn_reflns_limit_l_max 19
_diffrn_reflns_limit_l_min -23
_diffrn_reflns_number 49240
_diffrn_reflns_theta_full 25.00
_diffrn_reflns_theta_max 25.00
_diffrn_reflns_theta_min 1.26
_exptl_absorpt_coefficient_mu 0.146
_exptl_absorpt_correction_T_max 0.9855
_exptl_absorpt_correction_T_min 0.9728
_exptl_absorpt_correction_type multi-scan
_exptl_absorpt_process_details sadabs
_exptl_crystal_density_diffrn 1.416
_exptl_crystal_density_method 'not measured'
_exptl_crystal_F_000 1468
_exptl_crystal_size_max 0.19
_exptl_crystal_size_mid 0.16
_exptl_crystal_size_min 0.10
_platon_squeeze_details
;
During the refinement of the structure, electron density peaks were located
that were believed to be highly disordered
solvent molecules (possibly dichloromethane). Attempts
made to model the solvent molecule were not successful.
The SQUEEZE option in PLATON (Spek, 2003) indicated there was a
large solvent cavity. In the final cycles of refinement,
this contribution to the
electron density was removed from the observed data. The
density, the F(000) value, the molecular weight and the formula are
given without taking into account the results obtained with the
SQUEEZE option PLATON (Spek, 2003). Similar treatments of disordered
solvent molecules were carried out by St\"ahler et al. (2001),
Cox et al. (2003), Mohamed et al. (2003) and Athimoolam et al. (2005).
References:

Spek, A. L. (2003). J. Appl. Cryst. 36, 7-13

Athimoolam, S., Kumar, J., Ramakrishnan, V. & Rajaram, R.K. (2005).
Acta Cryst. E61, m2014-m2017.

Cox, J.P., Kumarasammy, Y., Nahar, L., Sarkar D.S. & Shoeb, M.
(2003). Acta Cryst. E59, o975-o977.

Mohamed, A.A., Krause Bauer, A.J., Bruce, E.A. & Bruce M.R.M.
(2003). Acta Cryst. C59, m84-m86.

St\"ahler, R., N\"ather, C. & Bensch, W. (2001). Acta Cryst.
C57, 26-27.
;
_refine_diff_density_max 1.451
_refine_diff_density_min -0.536
_refine_diff_density_rms 0.076
_refine_ls_extinction_method none
_refine_ls_goodness_of_fit_ref 1.072
_refine_ls_hydrogen_treatment mixed
_refine_ls_matrix_type full
_refine_ls_number_parameters 883
_refine_ls_number_reflns 12010
_refine_ls_number_restraints 0
_refine_ls_restrained_S_all 1.072
_refine_ls_R_factor_all 0.1217
_refine_ls_R_factor_gt 0.0856
_refine_ls_shift/su_max 0.000
_refine_ls_shift/su_mean 0.000
_refine_ls_structure_factor_coef Fsqd
_refine_ls_weighting_details 'calc w=1/[\s^2^(Fo^2^)+(0.1123P)^2^+6.3315P] where P=(Fo^2^+2Fc^2^)/3'
_refine_ls_weighting_scheme calc
_refine_ls_wR_factor_gt 0.2303
_refine_ls_wR_factor_ref 0.2489
_reflns_number_gt 7561
_reflns_number_total 12010
_reflns_threshold_expression >2sigma(I)
_cod_data_source_file c2sc20262j.txt
_cod_data_source_block xz116_0m-sr
_cod_original_sg_symbol_H-M P-1
_cod_database_code 1515189

loop_
_symmetry_equiv_pos_as_xyz
'x, y, z'
'-x, -y, -z'

loop_
_atom_site_label
_atom_site_type_symbol
_atom_site_fract_x
_atom_site_fract_y
_atom_site_fract_z
_atom_site_U_iso_or_equiv
_atom_site_adp_type
_atom_site_occupancy
_atom_site_symmetry_multiplicity
_atom_site_calc_flag
_atom_site_refinement_flags
B1 B 0.4411(5) 0.5572(3) 0.2476(4) 0.0483(16) Uani 1 1 d .
B2 B 0.1334(5) 0.9427(3) 0.7453(3) 0.0367(13) Uani 1 1 d .
N1 N 0.8515(3) 0.4435(2) 0.2262(2) 0.0386(10) Uani 1 1 d .
N2 N 0.8432(3) 0.4600(2) 0.3304(2) 0.0370(9) Uani 1 1 d .
N3 N 0.5979(3) 1.0435(2) 0.6712(2) 0.0319(9) Uani 1 1 d .
N4 N 0.5147(3) 1.0546(2) 0.7765(2) 0.0319(8) Uani 1 1 d .
O1 O 0.3650(3) 0.47562(18) 0.2881(2) 0.0476(9) Uani 1 1 d .
O2 O 0.0877(3) 1.02489(17) 0.70589(18) 0.0361(8) Uani 1 1 d .
F1 F 0.1745(2) 0.57692(15) 0.29779(16) 0.0427(7) Uani 1 1 d .
F2 F 0.0716(3) 0.66241(17) 0.37656(18) 0.0537(8) Uani 1 1 d .
F3 F 0.2230(4) 0.75567(18) 0.41526(19) 0.0671(10) Uani 1 1 d .
F4 F 0.4799(4) 0.76308(19) 0.3689(2) 0.0772(11) Uani 1 1 d .
F5 F 0.5862(3) 0.67719(18) 0.2901(2) 0.0681(10) Uani 1 1 d .
F6 F 0.2557(3) 0.49306(18) 0.17814(18) 0.0627(9) Uani 1 1 d .
F7 F 0.2053(4) 0.5746(2) 0.0469(2) 0.0824(11) Uani 1 1 d .
F8 F 0.3238(5) 0.7277(3) -0.0422(2) 0.1002(14) Uani 1 1 d .
F9 F 0.4956(5) 0.7959(2) 0.0064(2) 0.0935(14) Uani 1 1 d .
F10 F 0.5467(3) 0.71490(17) 0.13823(18) 0.0611(9) Uani 1 1 d .
F11 F 0.4023(3) 0.4670(2) 0.42548(19) 0.0634(9) Uani 1 1 d .
F12 F 0.2236(3) 0.4104(3) 0.4298(2) 0.0842(12) Uani 1 1 d .
F13 F 0.3720(3) 0.3349(2) 0.46995(17) 0.0643(9) Uani 1 1 d .
F14 F 0.2165(3) 0.33443(17) 0.3378(2) 0.0605(9) Uani 1 1 d .
F15 F 0.3686(3) 0.26035(15) 0.37466(18) 0.0558(8) Uani 1 1 d .
F16 F 0.3870(3) 0.33720(19) 0.26007(18) 0.0571(8) Uani 1 1 d .
F17 F -0.0965(2) 0.92208(15) 0.70028(15) 0.0387(6) Uani 1 1 d .
F18 F -0.1385(3) 0.84133(17) 0.61827(17) 0.0521(8) Uani 1 1 d .
F19 F 0.0444(3) 0.75075(18) 0.57414(18) 0.0659(9) Uani 1 1 d .
F20 F 0.2692(3) 0.74384(19) 0.61654(19) 0.0709(10) Uani 1 1 d .
F21 F 0.3173(3) 0.82812(18) 0.69523(18) 0.0610(9) Uani 1 1 d .
F22 F -0.1056(3) 1.00766(19) 0.81609(16) 0.0556(8) Uani 1 1 d .
F23 F -0.2543(3) 0.9278(2) 0.94772(19) 0.0739(10) Uani 1 1 d .
F24 F -0.2047(4) 0.7757(2) 1.03686(18) 0.0864(12) Uani 1 1 d .
F25 F 0.0047(4) 0.70523(19) 0.98942(18) 0.0846(12) Uani 1 1 d .
F26 F 0.1563(3) 0.78447(16) 0.85545(16) 0.0556(8) Uani 1 1 d .
F27 F 0.2464(3) 1.02847(19) 0.57294(17) 0.0565(8) Uani 1 1 d .
F28 F 0.0639(3) 1.0778(2) 0.56507(18) 0.0739(11) Uani 1 1 d .
F29 F 0.2340(3) 1.1599(2) 0.52304(17) 0.0650(9) Uani 1 1 d .
F30 F -0.0251(3) 1.16428(19) 0.6484(3) 0.0863(13) Uani 1 1 d .
F31 F 0.1524(3) 1.23989(17) 0.6110(2) 0.0709(10) Uani 1 1 d .
F32 F 0.0764(3) 1.1693(2) 0.7266(2) 0.0754(11) Uani 1 1 d .
C1 C 0.3862(4) 0.6184(3) 0.2923(3) 0.0392(12) Uani 1 1 d .
C2 C 0.2565(5) 0.6214(3) 0.3153(3) 0.0395(12) Uani 1 1 d .
C3 C 0.1979(5) 0.6654(3) 0.3560(3) 0.0409(12) Uani 1 1 d .
C4 C 0.2768(6) 0.7140(3) 0.3733(3) 0.0518(15) Uani 1 1 d .
C5 C 0.4049(6) 0.7163(3) 0.3501(3) 0.0538(16) Uani 1 1 d .
C6 C 0.4574(5) 0.6695(3) 0.3106(3) 0.0465(13) Uani 1 1 d .
C7 C 0.4047(5) 0.5991(3) 0.1664(3) 0.0461(13) Uani 1 1 d .
C8 C 0.3190(5) 0.5680(3) 0.1378(3) 0.0521(14) Uani 1 1 d .
C9 C 0.2891(6) 0.6094(4) 0.0695(3) 0.0622(16) Uani 1 1 d .
C10 C 0.3491(7) 0.6860(4) 0.0243(4) 0.0703(18) Uani 1 1 d .
C11 C 0.4363(7) 0.7201(3) 0.0490(3) 0.0643(18) Uani 1 1 d .
C12 C 0.4609(5) 0.6776(3) 0.1165(3) 0.0503(14) Uani 1 1 d .
C13 C 0.4046(4) 0.4057(2) 0.3389(3) 0.0314(10) Uani 1 1 d .
C14 C 0.5479(4) 0.3965(3) 0.3274(2) 0.0293(9) Uani 1 1 d .
H14A H 0.5676 0.3659 0.3764 0.035 Uiso 1 1 calc R
H14B H 0.5701 0.3625 0.2975 0.035 Uiso 1 1 calc R
C15 C 0.6316(4) 0.4765(3) 0.2898(3) 0.0435(12) Uani 1 1 d .
C16 C 0.5956(5) 0.5447(3) 0.2266(4) 0.0627(16) Uani 1 1 d .
C17 C 0.3484(5) 0.4036(3) 0.4162(3) 0.0481(13) Uani 1 1 d .
C18 C 0.3428(4) 0.3340(3) 0.3286(3) 0.0399(12) Uani 1 1 d .
C19 C 0.7734(4) 0.4612(3) 0.2811(3) 0.0340(10) Uani 1 1 d .
C20 C 0.9682(5) 0.4315(3) 0.2446(4) 0.0557(15) Uani 1 1 d .
H20A H 1.0412 0.4184 0.2163 0.067 Uiso 1 1 calc R
C21 C 0.9635(5) 0.4410(3) 0.3067(4) 0.0548(15) Uani 1 1 d .
H21A H 1.0315 0.4356 0.3312 0.066 Uiso 1 1 calc R
C22 C 0.8332(5) 0.4414(3) 0.1531(3) 0.0474(13) Uani 1 1 d .
C23 C 0.7168(5) 0.3882(4) 0.1630(3) 0.0510(14) Uani 1 1 d .
H23A H 0.6408 0.4112 0.1820 0.077 Uiso 1 1 calc R
H23B H 0.7219 0.3321 0.1983 0.077 Uiso 1 1 calc R
H23C H 0.7118 0.3867 0.1152 0.077 Uiso 1 1 calc R
C24 C 0.8450(9) 0.5313(4) 0.0989(3) 0.088(2) Uani 1 1 d .
H24A H 0.7746 0.5599 0.1158 0.132 Uiso 1 1 calc R
H24B H 0.8421 0.5334 0.0496 0.132 Uiso 1 1 calc R
H24C H 0.9259 0.5582 0.0965 0.132 Uiso 1 1 calc R
C25 C 0.9464(6) 0.4015(5) 0.1225(4) 0.088(3) Uani 1 1 d .
H25A H 0.9423 0.3430 0.1547 0.133 Uiso 1 1 calc R
H25B H 1.0259 0.4294 0.1208 0.133 Uiso 1 1 calc R
H25C H 0.9431 0.4067 0.0724 0.133 Uiso 1 1 calc R
C26 C 0.8093(5) 0.4790(3) 0.4004(3) 0.0446(13) Uani 1 1 d .
C27 C 0.7958(8) 0.5715(3) 0.3765(4) 0.079(2) Uani 1 1 d .
H27A H 0.7744 0.5853 0.4204 0.119 Uiso 1 1 calc R
H27B H 0.7282 0.5868 0.3490 0.119 Uiso 1 1 calc R
H27C H 0.8762 0.6019 0.3446 0.119 Uiso 1 1 calc R
C28 C 0.6925(5) 0.4260(4) 0.4534(3) 0.0539(14) Uani 1 1 d .
H28A H 0.7080 0.3676 0.4666 0.081 Uiso 1 1 calc R
H28B H 0.6200 0.4380 0.4297 0.081 Uiso 1 1 calc R
H28C H 0.6738 0.4381 0.4983 0.081 Uiso 1 1 calc R
C29 C 0.9194(6) 0.4574(4) 0.4402(4) 0.0635(17) Uani 1 1 d .
H29A H 0.9297 0.3982 0.4557 0.095 Uiso 1 1 calc R
H29B H 0.9009 0.4718 0.4839 0.095 Uiso 1 1 calc R
H29C H 0.9979 0.4886 0.4064 0.095 Uiso 1 1 calc R
C30 C 0.1144(4) 0.8830(2) 0.6999(3) 0.0343(11) Uani 1 1 d .
C31 C 0.0004(4) 0.8801(2) 0.6794(2) 0.0312(10) Uani 1 1 d .
C32 C -0.0264(4) 0.8379(3) 0.6378(3) 0.0389(11) Uani 1 1 d .
C33 C 0.0664(6) 0.7918(3) 0.6161(3) 0.0495(14) Uani 1 1 d .
C34 C 0.1795(5) 0.7902(3) 0.6373(3) 0.0471(14) Uani 1 1 d .
C35 C 0.2007(4) 0.8336(3) 0.6777(3) 0.0419(12) Uani 1 1 d .
C36 C 0.0355(4) 0.9007(3) 0.8268(3) 0.0366(11) Uani 1 1 d .
C37 C -0.0714(5) 0.9331(3) 0.8552(3) 0.0400(11) Uani 1 1 d .
C38 C -0.1514(5) 0.8920(4) 0.9245(3) 0.0522(14) Uani 1 1 d .
C39 C -0.1274(6) 0.8162(3) 0.9697(3) 0.0584(16) Uani 1 1 d .
C40 C -0.0229(6) 0.7815(3) 0.9458(3) 0.0535(15) Uani 1 1 d .
C41 C 0.0545(5) 0.8228(3) 0.8771(3) 0.0444(12) Uani 1 1 d .
C42 C 0.1628(4) 1.0940(2) 0.6562(2) 0.0296(10) Uani 1 1 d .
C43 C 0.2966(4) 1.1055(2) 0.6687(2) 0.0281(9) Uani 1 1 d .
H43A H 0.3532 1.1386 0.6202 0.034 Uiso 1 1 calc R
H43B H 0.2912 1.1376 0.7004 0.034 Uiso 1 1 calc R
C44 C 0.3569(4) 1.0260(3) 0.7041(3) 0.0430(13) Uani 1 1 d .
C45 C 0.2732(5) 0.9551(3) 0.7649(4) 0.0601(16) Uani 1 1 d .
C46 C 0.1777(5) 1.0912(3) 0.5771(3) 0.0474(13) Uani 1 1 d .
C47 C 0.0913(5) 1.1664(3) 0.6602(4) 0.0546(15) Uani 1 1 d .
C48 C 0.4855(4) 1.0414(2) 0.7186(2) 0.0303(10) Uani 1 1 d .
C49 C 0.6966(4) 1.0557(3) 0.7010(3) 0.0377(11) Uani 1 1 d .
H49A H 0.7847 1.0589 0.6797 0.045 Uiso 1 1 calc R
C50 C 0.6456(5) 1.0621(3) 0.7648(3) 0.0423(12) Uani 1 1 d .
H50A H 0.6917 1.0705 0.7974 0.051 Uiso 1 1 calc R
C51 C 0.6267(4) 1.0300(3) 0.5987(3) 0.0351(11) Uani 1 1 d .
C52 C 0.5946(5) 0.9397(3) 0.6149(4) 0.0588(17) Uani 1 1 d .
H52A H 0.6407 0.9049 0.6513 0.088 Uiso 1 1 calc R
H52B H 0.6194 0.9298 0.5691 0.088 Uiso 1 1 calc R
H52C H 0.5030 0.9262 0.6349 0.088 Uiso 1 1 calc R
C53 C 0.5573(5) 1.0894(4) 0.5434(3) 0.0569(15) Uani 1 1 d .
H53A H 0.4653 1.0786 0.5636 0.085 Uiso 1 1 calc R
H53B H 0.5786 1.0812 0.4966 0.085 Uiso 1 1 calc R
H53C H 0.5833 1.1463 0.5345 0.085 Uiso 1 1 calc R
C54 C 0.7675(4) 1.0517(3) 0.5634(3) 0.0445(12) Uani 1 1 d .
H54A H 0.8172 1.0155 0.5968 0.067 Uiso 1 1 calc R
H54B H 0.7894 1.1093 0.5544 0.067 Uiso 1 1 calc R
H54C H 0.7867 1.0442 0.5163 0.067 Uiso 1 1 calc R
C55 C 0.4323(5) 1.0553(3) 0.8489(3) 0.0414(12) Uani 1 1 d .
C56 C 0.3214(5) 1.1072(4) 0.8366(3) 0.0532(14) Uani 1 1 d .
H56A H 0.2625 1.0823 0.8181 0.080 Uiso 1 1 calc R
H56B H 0.3520 1.1629 0.8002 0.080 Uiso 1 1 calc R
H56C H 0.2774 1.1103 0.8836 0.080 Uiso 1 1 calc R
C57 C 0.4076(8) 0.9669(3) 0.9040(3) 0.074(2) Uani 1 1 d .
H57A H 0.3546 0.9359 0.8872 0.111 Uiso 1 1 calc R
H57B H 0.3636 0.9655 0.9526 0.111 Uiso 1 1 calc R
H57C H 0.4886 0.9419 0.9079 0.111 Uiso 1 1 calc R
C58 C 0.5193(6) 1.0990(4) 0.8802(4) 0.0716(19) Uani 1 1 d .
H58A H 0.4716 1.1002 0.9272 0.107 Uiso 1 1 calc R
H58B H 0.5456 1.1556 0.8445 0.107 Uiso 1 1 calc R
H58C H 0.5946 1.0684 0.8884 0.107 Uiso 1 1 calc R

loop_
_atom_site_aniso_label
_atom_site_aniso_U_11
_atom_site_aniso_U_22
_atom_site_aniso_U_33
_atom_site_aniso_U_23
_atom_site_aniso_U_13
_atom_site_aniso_U_12
B1 0.027(3) 0.022(3) 0.086(5) -0.011(3) -0.010(3) 0.001(2)
B2 0.025(3) 0.020(2) 0.057(4) -0.005(2) -0.012(2) 0.000(2)
N1 0.026(2) 0.028(2) 0.055(3) -0.0165(18) 0.0058(18) 0.0015(15)
N2 0.024(2) 0.0277(19) 0.055(3) -0.0079(18) -0.0151(18) 0.0025(15)
N3 0.030(2) 0.0233(18) 0.045(2) -0.0117(17) -0.0172(18) 0.0003(15)
N4 0.036(2) 0.0271(19) 0.042(2) -0.0174(17) -0.0188(17) 0.0034(15)
O1 0.0323(18) 0.0189(15) 0.080(3) -0.0036(16) -0.0190(17) 0.0002(13)
O2 0.0189(15) 0.0207(15) 0.056(2) -0.0023(14) -0.0057(14) -0.0022(12)
F1 0.0288(14) 0.0379(14) 0.075(2) -0.0302(14) -0.0244(13) 0.0068(11)
F2 0.0536(19) 0.0451(17) 0.080(2) -0.0380(16) -0.0263(16) 0.0146(14)
F3 0.097(3) 0.0437(17) 0.080(2) -0.0297(17) -0.049(2) 0.0069(17)
F4 0.101(3) 0.0432(18) 0.096(3) -0.0148(18) -0.062(2) -0.0211(17)
F5 0.0435(18) 0.0446(17) 0.102(3) -0.0003(17) -0.0403(18) -0.0167(14)
F6 0.0489(19) 0.0480(18) 0.074(2) -0.0057(16) -0.0119(16) -0.0159(14)
F7 0.087(3) 0.082(3) 0.080(3) -0.033(2) -0.018(2) -0.014(2)
F8 0.154(4) 0.085(3) 0.048(2) -0.011(2) -0.021(2) -0.006(3)
F9 0.153(4) 0.046(2) 0.058(2) -0.0070(17) 0.002(2) -0.027(2)
F10 0.067(2) 0.0336(16) 0.069(2) -0.0145(15) 0.0059(17) -0.0118(14)
F11 0.060(2) 0.075(2) 0.081(2) -0.058(2) -0.0194(17) 0.0242(17)
F12 0.0305(18) 0.145(4) 0.093(3) -0.070(3) -0.0022(17) 0.016(2)
F13 0.060(2) 0.075(2) 0.0426(18) -0.0167(17) 0.0082(15) -0.0071(17)
F14 0.0288(16) 0.0425(17) 0.110(3) -0.0290(17) -0.0167(16) -0.0048(12)
F15 0.0521(18) 0.0197(14) 0.083(2) -0.0079(14) -0.0119(16) -0.0018(12)
F16 0.063(2) 0.0586(19) 0.065(2) -0.0365(17) -0.0229(17) 0.0074(15)
F17 0.0248(13) 0.0363(14) 0.0602(17) -0.0259(13) -0.0068(12) 0.0064(11)
F18 0.0527(19) 0.0453(16) 0.070(2) -0.0343(15) -0.0150(15) 0.0002(13)
F19 0.094(3) 0.0398(17) 0.061(2) -0.0276(16) 0.0046(18) 0.0058(16)
F20 0.068(2) 0.0499(18) 0.072(2) -0.0167(16) 0.0164(17) 0.0291(16)
F21 0.0279(16) 0.0530(18) 0.076(2) -0.0041(16) 0.0031(14) 0.0166(13)
F22 0.0389(17) 0.0569(19) 0.0532(18) -0.0044(15) -0.0052(14) 0.0115(14)
F23 0.064(2) 0.085(3) 0.062(2) -0.0272(19) 0.0067(17) 0.0058(19)
F24 0.122(3) 0.071(2) 0.043(2) -0.0121(18) 0.010(2) -0.013(2)
F25 0.153(4) 0.0378(18) 0.046(2) -0.0011(15) -0.017(2) 0.011(2)
F26 0.081(2) 0.0287(14) 0.0538(18) -0.0083(13) -0.0231(16) 0.0093(14)
F27 0.0511(19) 0.061(2) 0.060(2) -0.0348(16) 0.0034(15) -0.0087(15)
F28 0.049(2) 0.111(3) 0.058(2) -0.024(2) -0.0181(16) -0.0237(19)
F29 0.060(2) 0.073(2) 0.0430(18) -0.0006(16) -0.0122(15) -0.0142(17)
F30 0.0367(18) 0.0429(18) 0.188(4) -0.042(2) -0.049(2) 0.0150(14)
F31 0.058(2) 0.0257(15) 0.116(3) -0.0113(17) -0.024(2) 0.0036(14)
F32 0.052(2) 0.085(3) 0.110(3) -0.070(2) 0.0005(19) 0.0093(17)
C1 0.037(3) 0.017(2) 0.054(3) 0.005(2) -0.025(2) -0.0038(18)
C2 0.040(3) 0.024(2) 0.059(3) -0.013(2) -0.028(2) -0.0008(19)
C3 0.041(3) 0.027(2) 0.060(3) -0.013(2) -0.027(2) 0.006(2)
C4 0.093(5) 0.021(2) 0.056(3) -0.016(2) -0.043(3) 0.006(3)
C5 0.063(4) 0.029(3) 0.066(4) 0.002(3) -0.045(3) -0.016(2)
C6 0.044(3) 0.025(2) 0.066(4) -0.002(2) -0.032(3) -0.002(2)
C7 0.036(3) 0.029(2) 0.060(3) -0.014(2) 0.010(2) 0.003(2)
C8 0.037(3) 0.041(3) 0.071(4) -0.024(3) 0.006(3) -0.003(2)
C9 0.069(4) 0.059(4) 0.053(4) -0.023(3) 0.000(3) 0.009(3)
C10 0.090(5) 0.051(4) 0.061(4) -0.024(3) 0.005(4) -0.006(3)
C11 0.099(5) 0.032(3) 0.037(3) -0.003(3) 0.018(3) -0.007(3)
C12 0.053(3) 0.030(3) 0.062(4) -0.023(3) 0.011(3) -0.008(2)
C13 0.027(2) 0.017(2) 0.047(3) -0.0085(19) -0.008(2) 0.0003(17)
C14 0.027(2) 0.029(2) 0.034(2) -0.0166(19) -0.0020(19) 0.0005(17)
C15 0.028(3) 0.030(2) 0.047(3) 0.007(2) 0.003(2) 0.0007(19)
C16 0.045(3) 0.042(3) 0.085(4) -0.007(3) -0.015(3) 0.009(2)
C17 0.032(3) 0.060(3) 0.052(3) -0.026(3) 0.002(2) 0.009(2)
C18 0.033(3) 0.023(2) 0.063(3) -0.014(2) -0.012(2) 0.0004(19)
C19 0.029(2) 0.023(2) 0.042(3) -0.006(2) -0.006(2) 0.0026(18)
C20 0.024(3) 0.044(3) 0.097(5) -0.031(3) -0.001(3) 0.007(2)
C21 0.029(3) 0.041(3) 0.099(5) -0.029(3) -0.019(3) 0.008(2)
C22 0.059(3) 0.036(3) 0.034(3) -0.013(2) 0.014(2) -0.002(2)
C23 0.052(3) 0.073(4) 0.036(3) -0.031(3) -0.007(2) 0.009(3)
C24 0.156(7) 0.051(4) 0.040(3) -0.016(3) 0.010(4) 0.000(4)
C25 0.064(4) 0.100(5) 0.115(6) -0.081(5) 0.030(4) -0.012(4)
C26 0.050(3) 0.037(3) 0.065(3) -0.026(3) -0.038(3) 0.011(2)
C27 0.137(6) 0.044(3) 0.099(5) -0.041(3) -0.088(5) 0.028(4)
C28 0.051(3) 0.080(4) 0.052(3) -0.043(3) -0.023(3) 0.016(3)
C29 0.060(4) 0.058(4) 0.075(4) -0.011(3) -0.047(3) 0.001(3)
C30 0.024(2) 0.019(2) 0.043(3) -0.0001(19) 0.005(2) 0.0005(17)
C31 0.028(2) 0.017(2) 0.041(3) -0.0085(19) 0.0039(19) 0.0007(17)
C32 0.031(3) 0.026(2) 0.053(3) -0.013(2) -0.001(2) 0.0008(19)
C33 0.077(4) 0.020(2) 0.037(3) -0.009(2) 0.014(3) 0.002(2)
C34 0.040(3) 0.030(3) 0.048(3) 0.002(2) 0.007(2) 0.016(2)
C35 0.033(3) 0.025(2) 0.049(3) -0.005(2) 0.012(2) 0.0017(19)
C36 0.040(3) 0.030(2) 0.043(3) -0.011(2) -0.021(2) -0.009(2)
C37 0.038(3) 0.039(3) 0.046(3) -0.013(2) -0.020(2) -0.001(2)
C38 0.056(4) 0.056(3) 0.043(3) -0.020(3) -0.007(3) -0.007(3)
C39 0.091(5) 0.048(3) 0.032(3) -0.016(3) -0.003(3) -0.012(3)
C40 0.095(5) 0.029(3) 0.031(3) -0.003(2) -0.020(3) -0.005(3)
C41 0.061(3) 0.029(2) 0.051(3) -0.018(2) -0.023(3) 0.004(2)
C42 0.026(2) 0.019(2) 0.037(3) -0.0034(18) -0.0071(19) -0.0030(17)
C43 0.023(2) 0.022(2) 0.036(2) -0.0076(18) -0.0068(18) -0.0015(16)
C44 0.035(3) 0.026(2) 0.062(3) 0.000(2) -0.031(2) -0.0083(19)
C45 0.032(3) 0.037(3) 0.096(5) -0.004(3) -0.024(3) -0.009(2)
C46 0.031(3) 0.044(3) 0.059(3) -0.005(3) -0.021(2) -0.014(2)
C47 0.037(3) 0.032(3) 0.099(5) -0.028(3) -0.020(3) 0.004(2)
C48 0.032(3) 0.020(2) 0.038(3) -0.0075(19) -0.015(2) 0.0017(17)
C49 0.031(3) 0.035(2) 0.056(3) -0.019(2) -0.024(2) 0.0033(19)
C50 0.035(3) 0.041(3) 0.062(3) -0.025(3) -0.026(2) 0.007(2)
C51 0.030(2) 0.038(3) 0.046(3) -0.026(2) -0.010(2) 0.0019(19)
C52 0.038(3) 0.051(3) 0.093(4) -0.051(3) 0.018(3) -0.012(2)
C53 0.042(3) 0.090(4) 0.048(3) -0.034(3) -0.016(3) 0.009(3)
C54 0.033(3) 0.042(3) 0.051(3) -0.014(2) -0.004(2) -0.006(2)
C55 0.065(3) 0.036(3) 0.033(3) -0.018(2) -0.021(2) 0.005(2)
C56 0.052(3) 0.075(4) 0.035(3) -0.025(3) -0.009(2) 0.014(3)
C57 0.131(6) 0.045(3) 0.037(3) -0.013(3) -0.004(4) 0.002(4)
C58 0.075(4) 0.098(5) 0.083(5) -0.073(4) -0.031(4) 0.019(4)

loop_
_atom_type_symbol
_atom_type_description
_atom_type_scat_dispersion_real
_atom_type_scat_dispersion_imag
_atom_type_scat_source
C C 0.0033 0.0016 'International Tables Vol C Tables 4.2.6.8 and 6.1.1.4'
H H 0.0000 0.0000 'International Tables Vol C Tables 4.2.6.8 and 6.1.1.4'
N N 0.0061 0.0033 'International Tables Vol C Tables 4.2.6.8 and 6.1.1.4'
O O 0.0106 0.0060 'International Tables Vol C Tables 4.2.6.8 and 6.1.1.4'
B B 0.0013 0.0007 'International Tables Vol C Tables 4.2.6.8 and 6.1.1.4'
F F 0.0171 0.0103 'International Tables Vol C Tables 4.2.6.8 and 6.1.1.4'

loop_
_geom_angle_atom_site_label_1
_geom_angle_atom_site_label_2
_geom_angle_atom_site_label_3
_geom_angle
O1 B1 C7 107.2(4)
O1 B1 C16 111.1(4)
C7 B1 C16 103.5(5)
O1 B1 C1 107.2(4)
C7 B1 C1 105.2(4)
C16 B1 C1 121.7(5)
O2 B2 C36 107.0(4)
O2 B2 C30 107.5(4)
C36 B2 C30 105.8(3)
O2 B2 C45 110.2(4)
C36 B2 C45 104.2(4)
C30 B2 C45 121.2(4)
C19 N1 C20 106.5(4)
C19 N1 C22 132.8(4)
C20 N1 C22 120.5(4)
C19 N2 C21 108.4(4)
C19 N2 C26 131.0(4)
C21 N2 C26 120.6(4)
C48 N3 C49 108.8(4)
C48 N3 C51 131.4(3)
C49 N3 C51 119.7(4)
C48 N4 C50 107.7(4)
C48 N4 C55 132.4(4)
C50 N4 C55 119.6(4)
C13 O1 B1 125.0(4)
C42 O2 B2 125.9(3)
C6 C1 C2 112.6(5)
C6 C1 B1 127.0(5)
C2 C1 B1 120.4(4)
F1 C2 C3 114.3(4)
F1 C2 C1 119.0(4)
C3 C2 C1 126.7(4)
F2 C3 C2 121.6(4)
F2 C3 C4 121.6(5)
C2 C3 C4 116.8(5)
F3 C4 C5 121.9(5)
F3 C4 C3 118.5(5)
C5 C4 C3 119.7(5)
C4 C5 F4 118.4(6)
C4 C5 C6 120.5(4)
F4 C5 C6 121.0(5)
F5 C6 C1 121.1(5)
F5 C6 C5 115.3(4)
C1 C6 C5 123.7(5)
C8 C7 C12 111.7(5)
C8 C7 B1 128.6(4)
C12 C7 B1 119.7(5)
F6 C8 C9 115.0(5)
F6 C8 C7 120.0(5)
C9 C8 C7 125.0(5)
F7 C9 C10 120.2(6)
F7 C9 C8 120.6(5)
C10 C9 C8 119.2(6)
F8 C10 C9 121.2(7)
F8 C10 C11 119.9(6)
C9 C10 C11 118.9(6)
F9 C11 C12 120.1(6)
F9 C11 C10 120.3(6)
C12 C11 C10 119.6(5)
C11 C12 F10 116.9(5)
C11 C12 C7 125.7(6)
F10 C12 C7 117.4(5)
O1 C13 C17 107.5(4)
O1 C13 C18 103.6(4)
C17 C13 C18 109.7(4)
O1 C13 C14 116.9(4)
C17 C13 C14 111.3(4)
C18 C13 C14 107.5(3)
C15 C14 C13 115.3(3)
C16 C15 C14 118.9(4)
C16 C15 C19 116.5(4)
C14 C15 C19 111.7(4)
C15 C16 B1 110.1(5)
F12 C17 F13 107.9(4)
F12 C17 F11 106.3(4)
F13 C17 F11 105.6(4)
F12 C17 C13 114.1(4)
F13 C17 C13 112.5(4)
F11 C17 C13 110.0(4)
F16 C18 F14 106.0(4)
F16 C18 F15 106.4(4)
F14 C18 F15 107.8(4)
F16 C18 C13 110.4(4)
F14 C18 C13 113.5(4)
F15 C18 C13 112.3(4)
N2 C19 N1 107.3(4)
N2 C19 C15 124.3(4)
N1 C19 C15 128.4(4)
C21 C20 N1 109.7(5)
C20 C21 N2 108.1(5)
C23 C22 C24 117.8(6)
C23 C22 N1 112.7(4)
C24 C22 N1 106.1(4)
C23 C22 C25 105.7(4)
C24 C22 C25 106.0(5)
N1 C22 C25 108.1(5)
C28 C26 C27 113.9(5)
C28 C26 N2 110.8(4)
C27 C26 N2 107.9(4)
C28 C26 C29 107.2(4)
C27 C26 C29 108.5(4)
N2 C26 C29 108.5(4)
C31 C30 C35 112.4(4)
C31 C30 B2 119.2(4)
C35 C30 B2 128.4(4)
F17 C31 C32 114.6(4)
F17 C31 C30 119.6(4)
C32 C31 C30 125.8(4)
F18 C32 C31 121.4(4)
F18 C32 C33 120.6(5)
C31 C32 C33 118.0(5)
F19 C33 C34 121.7(5)
F19 C33 C32 119.7(5)
C34 C33 C32 118.5(5)
C35 C34 F20 121.3(5)
C35 C34 C33 120.7(4)
F20 C34 C33 118.0(5)
C34 C35 F21 115.8(4)
C34 C35 C30 124.4(5)
F21 C35 C30 119.8(5)
C37 C36 C41 111.8(5)
C37 C36 B2 127.8(4)
C41 C36 B2 120.4(4)
F22 C37 C38 114.7(5)
F22 C37 C36 121.3(4)
C38 C37 C36 124.0(5)
C39 C38 F23 119.1(5)
C39 C38 C37 120.7(6)
F23 C38 C37 120.2(5)
F24 C39 C38 121.1(6)
F24 C39 C40 120.5(5)
C38 C39 C40 118.4(5)
C39 C40 F25 120.4(5)
C39 C40 C41 120.0(5)
F25 C40 C41 119.6(5)
F26 C41 C40 117.5(4)
F26 C41 C36 117.4(5)
C40 C41 C36 125.1(5)
O2 C42 C47 106.1(4)
O2 C42 C43 117.0(3)
C47 C42 C43 108.0(4)
O2 C42 C46 107.0(3)
C47 C42 C46 110.2(4)
C43 C42 C46 108.5(3)
C44 C43 C42 115.1(3)
C45 C44 C43 118.0(4)
C45 C44 C48 115.0(4)
C43 C44 C48 112.5(3)
C44 C45 B2 112.2(4)
F29 C46 F28 108.0(4)
F29 C46 F27 108.1(4)
F28 C46 F27 107.2(4)
F29 C46 C42 112.9(4)
F28 C46 C42 110.6(4)
F27 C46 C42 109.9(4)
F32 C47 F30 105.8(5)
F32 C47 F31 106.2(4)
F30 C47 F31 107.1(5)
F32 C47 C42 111.2(5)
F30 C47 C42 113.4(4)
F31 C47 C42 112.7(5)
N4 C48 N3 107.0(4)
N4 C48 C44 130.2(4)
N3 C48 C44 122.8(4)
C50 C49 N3 107.3(4)
C49 C50 N4 109.1(4)
C52 C51 C54 109.1(4)
C52 C51 N3 109.2(4)
C54 C51 N3 108.8(4)
C52 C51 C53 113.5(4)
C54 C51 C53 105.8(4)
N3 C51 C53 110.2(4)
C56 C55 C57 118.8(5)
C56 C55 N4 112.8(4)
C57 C55 N4 107.3(4)
C56 C55 C58 105.7(4)
C57 C55 C58 105.4(5)
N4 C55 C58 106.0(4)

loop_
_geom_bond_atom_site_label_1
_geom_bond_atom_site_label_2
_geom_bond_distance
B1 O1 1.497(6)
B1 C7 1.640(9)
B1 C16 1.666(8)
B1 C1 1.674(8)
B2 O2 1.496(6)
B2 C36 1.641(7)
B2 C30 1.665(7)
B2 C45 1.672(7)
N1 C19 1.371(6)
N1 C20 1.379(7)
N1 C22 1.529(7)
N2 C19 1.357(6)
N2 C21 1.370(6)
N2 C26 1.531(7)
N3 C48 1.365(6)
N3 C49 1.380(5)
N3 C51 1.526(6)
N4 C48 1.361(6)
N4 C50 1.382(6)
N4 C55 1.537(6)
O1 C13 1.397(5)
O2 C42 1.372(5)
F1 C2 1.366(5)
F2 C3 1.334(6)
F3 C4 1.355(6)
F4 C5 1.359(5)
F5 C6 1.357(6)
F6 C8 1.352(6)
F7 C9 1.336(7)
F8 C10 1.340(8)
F9 C11 1.352(6)
F10 C12 1.367(6)
F11 C17 1.352(6)
F12 C17 1.331(6)
F13 C17 1.343(6)
F14 C18 1.338(5)
F15 C18 1.341(5)
F16 C18 1.332(6)
F17 C31 1.361(5)
F18 C32 1.341(6)
F19 C33 1.352(6)
F20 C34 1.359(5)
F21 C35 1.370(6)
F22 C37 1.342(5)
F23 C38 1.356(7)
F24 C39 1.350(6)
F25 C40 1.364(6)
F26 C41 1.364(6)
F27 C46 1.343(6)
F28 C46 1.339(5)
F29 C46 1.319(6)
F30 C47 1.330(6)
F31 C47 1.359(6)
F32 C47 1.324(7)
C1 C6 1.383(7)
C1 C2 1.386(7)
C2 C3 1.383(7)
C3 C4 1.391(7)
C4 C5 1.358(8)
C5 C6 1.384(8)
C7 C8 1.396(8)
C7 C12 1.408(7)
C8 C9 1.387(8)
C9 C10 1.375(9)
C10 C11 1.385(10)
C11 C12 1.355(8)
C13 C17 1.524(7)
C13 C18 1.531(6)
C13 C14 1.533(6)
C14 C15 1.513(6)
C15 C16 1.495(7)
C15 C19 1.538(6)
C20 C21 1.305(8)
C22 C23 1.505(8)
C22 C24 1.526(8)
C22 C25 1.536(8)
C26 C28 1.513(8)
C26 C27 1.524(7)
C26 C29 1.533(7)
C30 C31 1.384(6)
C30 C35 1.388(6)
C31 C32 1.377(7)
C32 C33 1.385(7)
C33 C34 1.370(8)
C34 C35 1.355(8)
C36 C37 1.393(7)
C36 C41 1.402(7)
C37 C38 1.390(7)
C38 C39 1.356(8)
C39 C40 1.364(9)
C40 C41 1.372(8)
C42 C47 1.501(6)
C42 C43 1.544(6)
C42 C46 1.576(7)
C43 C44 1.518(6)
C44 C45 1.501(7)
C44 C48 1.523(6)
C49 C50 1.327(7)
C51 C52 1.519(6)
C51 C54 1.519(6)
C51 C53 1.528(7)
C55 C56 1.504(7)
C55 C57 1.511(7)
C55 C58 1.576(7)

loop_
_platon_squeeze_void_nr
_platon_squeeze_void_average_x
_platon_squeeze_void_average_y
_platon_squeeze_void_average_z
_platon_squeeze_void_volume
_platon_squeeze_void_count_electrons
_platon_squeeze_void_content
1 0.000 0.000 0.000 310 99 ' '
2 0.500 0.500 0.000 310 99 ' '
